data_4080963
loop_
_publ_author_name
'Zhou, Yang'
'Liu, Qingjie'
'Lv, Weifeng'
'Pang, Qingyu'
'Ben, Rong'
'Qian, Yong'
'Zhao, Jing'

_publ_section_title
;
 Indazolin-s-ylidene--N-Heterocyclic Carbene Complexes of Rhodium,
 Palladium, and Gold: Synthesis, Characterization, and Catalytic Hydration
 of Alkynes
;
_journal_issue 13
_journal_name_full Organometallics
_journal_page_first 3753
_journal_paper_doi 10.1021/om4002928
_journal_volume 32
_journal_year 2013
_chemical_formula_moiety 'C23 H30 Cl N2 Pd'
_chemical_formula_sum 'C23 H30 Cl N2 Pd'
_chemical_formula_weight 476.34
_chemical_name_systematic
;
 ?
;
_space_group_IT_number 14
_symmetry_cell_setting monoclinic
_symmetry_space_group_name_Hall '-P 2yn'
_symmetry_space_group_name_H-M 'P 1 21/n 1'
_atom_sites_solution_hydrogens geom
_atom_sites_solution_primary direct
_atom_sites_solution_secondary difmap
_audit_creation_method SHELXL-97
_cell_angle_alpha 90.00
_cell_angle_beta 106.016(8)
_cell_angle_gamma 90.00
_cell_formula_units_Z 4
_cell_length_a 14.5718(2)
_cell_length_b 10.47820(10)
_cell_length_c 15.3990(10)
_cell_measurement_reflns_used 12852
_cell_measurement_temperature 297(2)
_cell_measurement_theta_max 69.20
_cell_measurement_theta_min 7.30
_cell_volume 2259.95(18)
_computing_cell_refinement 'CrystalClear-SM Expert 2.0 r4'
_computing_data_collection 'CrystalClear-SM Expert 2.0 r4 (Rigaku, 2009)'
_computing_data_reduction 'CrystalClear-SM Expert 2.0 r4'
_computing_molecular_graphics 'CrystalStructure 4.0'
_computing_publication_material 'CrystalStructure 4.0 (Rigaku, 2009)'
_computing_structure_refinement 'SHELXL97 (Sheldrick, 1997)'
_computing_structure_solution 'SHELXS97 (Sheldrick, 1997)'
_diffrn_ambient_temperature 297(2)
_diffrn_measured_fraction_theta_full 0.982
_diffrn_measured_fraction_theta_max 0.982
_diffrn_measurement_device_type 'Rigaku Saturn944+ CCD'
_diffrn_measurement_method \w
_diffrn_radiation_monochromator graphite
_diffrn_radiation_source 'fine-focus sealed tube'
_diffrn_radiation_type CuK\a
_diffrn_radiation_wavelength 1.54187
_diffrn_reflns_av_R_equivalents 0.0430
_diffrn_reflns_av_sigmaI/netI 0.0411
_diffrn_reflns_limit_h_max 17
_diffrn_reflns_limit_h_min -14
_diffrn_reflns_limit_k_max 12
_diffrn_reflns_limit_k_min -12
_diffrn_reflns_limit_l_max 18
_diffrn_reflns_limit_l_min -15
_diffrn_reflns_number 13567
_diffrn_reflns_theta_full 68.25
_diffrn_reflns_theta_max 68.25
_diffrn_reflns_theta_min 7.30
_exptl_absorpt_coefficient_mu 7.765
_exptl_absorpt_correction_T_max 0.3057
_exptl_absorpt_correction_T_min 0.3057
_exptl_absorpt_correction_type multi-scan
_exptl_absorpt_process_details 'Jacobson, R. (1998) Private communication'
_exptl_crystal_colour colorless
_exptl_crystal_density_diffrn 1.400
_exptl_crystal_density_method 'not measured'
_exptl_crystal_description block
_exptl_crystal_F_000 980
_exptl_crystal_size_max 0.20
_exptl_crystal_size_mid 0.20
_exptl_crystal_size_min 0.20
_refine_diff_density_max 0.570
_refine_diff_density_min -0.618
_refine_diff_density_rms 0.083
_refine_ls_extinction_method none
_refine_ls_goodness_of_fit_ref 1.078
_refine_ls_hydrogen_treatment mixed
_refine_ls_matrix_type full
_refine_ls_number_parameters 291
_refine_ls_number_reflns 4074
_refine_ls_number_restraints 52
_refine_ls_restrained_S_all 1.074
_refine_ls_R_factor_all 0.0390
_refine_ls_R_factor_gt 0.0332
_refine_ls_shift/su_max 0.052
_refine_ls_shift/su_mean 0.004
_refine_ls_structure_factor_coef Fsqd
_refine_ls_weighting_details 'calc w=1/[\s^2^(Fo^2^)+(0.0634P)^2^+0.0000P] where P=(Fo^2^+2Fc^2^)/3'
_refine_ls_weighting_scheme calc
_refine_ls_wR_factor_gt 0.0934
_refine_ls_wR_factor_ref 0.0982
_reflns_number_gt 3469
_reflns_number_total 4074
_reflns_threshold_expression >2\s(I)
_cod_data_source_file om4002928_si_002.cif
_cod_data_source_block a3
_cod_original_cell_volume 2259.95(15)
_cod_database_code 4080963

loop_
_symmetry_equiv_pos_as_xyz
'x, y, z'
'-x+1/2, y+1/2, -z+1/2'
'-x, -y, -z'
'x-1/2, -y-1/2, z-1/2'

loop_
_atom_site_label
_atom_site_type_symbol
_atom_site_fract_x
_atom_site_fract_y
_atom_site_fract_z
_atom_site_U_iso_or_equiv
_atom_site_adp_type
_atom_site_occupancy
_atom_site_symmetry_multiplicity
_atom_site_calc_flag
_atom_site_refinement_flags
_atom_site_disorder_assembly
_atom_site_disorder_group
Pd1 Pd 0.870713(15) 0.48431(2) 0.062122(13) 0.03844(12) Uani 1 1 d D . .
Cl8 Cl 0.74344(8) 0.33951(11) 0.01351(7) 0.0924(4) Uani 1 1 d . A .
N2 N 1.01901(17) 0.2971(2) 0.30517(14) 0.0419(6) Uani 1 1 d . A .
N4 N 0.97462(15) 0.3981(2) 0.25095(13) 0.0335(5) Uani 1 1 d . . .
C5 C 0.9791(2) 0.5234(3) 0.29211(19) 0.0385(7) Uani 1 1 d . A .
C6 C 0.94307(19) 0.3672(2) 0.16342(16) 0.0335(6) Uani 1 1 d . A .
C7 C 0.9771(4) 0.0224(3) 0.1110(3) 0.0625(11) Uani 1 1 d . . .
H1 H 0.966(3) -0.033(4) 0.067(3) 0.065(12) Uiso 1 1 d . . .
C9 C 0.96547(19) 0.2346(2) 0.16115(17) 0.0363(6) Uani 1 1 d . . .
C10 C 0.8025(3) 0.4990(4) 0.2871(4) 0.0640(12) Uani 1 1 d . A .
H2 H 0.805(3) 0.422(4) 0.254(3) 0.077(12) Uiso 1 1 d . . .
C12 C 1.0656(2) 0.5869(3) 0.31347(19) 0.0452(7) Uani 1 1 d . . .
C13 C 1.0221(3) -0.0159(3) 0.2002(3) 0.0631(11) Uani 1 1 d . A .
H13 H 1.032(3) -0.099(4) 0.207(2) 0.074(12) Uiso 1 1 d . . .
C14 C 1.0108(2) 0.1947(3) 0.24966(19) 0.0401(6) Uani 1 1 d . A .
C15 C 0.9879(3) 0.7543(3) 0.3756(2) 0.0618(10) Uani 1 1 d . . .
H15A H 0.9911 0.8326 0.4047 0.074 Uiso 1 1 calc R A .
C16 C 0.9486(3) 0.1452(3) 0.0905(2) 0.0515(8) Uani 1 1 d . A .
H4 H 0.914(2) 0.179(3) 0.027(2) 0.055(9) Uiso 1 1 d . . .
C17 C 0.8970(2) 0.5707(3) 0.31021(19) 0.0454(7) Uani 1 1 d . . .
C18 C 1.0397(3) 0.0677(3) 0.2699(3) 0.0553(9) Uani 1 1 d . . .
H5 H 1.076(4) 0.052(5) 0.323(3) 0.094(16) Uiso 1 1 d . . .
C19 C 0.9050(3) 0.6897(3) 0.3520(2) 0.0599(9) Uani 1 1 d . A .
H19 H 0.8513 0.7256 0.3639 0.072 Uiso 1 1 calc R . .
C20A C 0.8699(8) 0.6798(10) 0.0244(14) 0.070(5) Uani 0.327(18) 1 d PDU A 1
H20A H 0.8740 0.7682 0.0071 0.084 Uiso 0.327(18) 1 calc PR A 1
H20B H 0.8252 0.6772 0.0609 0.084 Uiso 0.327(18) 1 calc PR A 1
C21A C 0.8289(16) 0.6128(16) -0.0536(10) 0.085(7) Uani 0.327(18) 1 d PDU A 1
H21A H 0.8654 0.6073 -0.0975 0.101 Uiso 0.327(18) 1 calc PR A 1
H21B H 0.7610 0.6249 -0.0803 0.101 Uiso 0.327(18) 1 calc PR A 1
C20B C 0.9009(6) 0.6442(8) -0.0088(5) 0.068(3) Uani 0.673(18) 1 d PDU A 2
H20C H 0.9226 0.5723 -0.0375 0.082 Uiso 0.673(18) 1 calc PR A 2
H20D H 0.9157 0.7205 -0.0379 0.082 Uiso 0.673(18) 1 calc PR A 2
C21B C 0.8028(7) 0.6360(8) -0.0304(6) 0.075(3) Uani 0.673(18) 1 d PDU A 2
H21C H 0.7701 0.6108 -0.0917 0.090 Uiso 0.673(18) 1 calc PR A 2
H21D H 0.7700 0.7018 -0.0063 0.090 Uiso 0.673(18) 1 calc PR A 2
C22 C 1.0214(3) 0.2908(4) 0.40065(19) 0.0594(9) Uani 1 1 d . . .
H22A H 0.9606 0.2620 0.4060 0.071 Uiso 1 1 calc R A .
H22B H 1.0348 0.3740 0.4272 0.071 Uiso 1 1 calc R . .
H22C H 1.0703 0.2323 0.4314 0.071 Uiso 1 1 calc R . .
C23 C 1.0684(3) 0.7052(3) 0.3569(2) 0.0605(9) Uani 1 1 d . A .
H15 H 1.126(3) 0.759(3) 0.376(2) 0.068(10) Uiso 1 1 d . . .
C26 C 1.1546(3) 0.5367(4) 0.2911(3) 0.0614(9) Uani 1 1 d . A .
H7 H 1.137(3) 0.477(4) 0.249(3) 0.075(14) Uiso 1 1 d . . .
C30 C 0.9571(3) 0.6473(3) 0.0794(3) 0.0730(11) Uani 1 1 d DU A .
H30A H 0.9744 0.6851 0.1393 0.088 Uiso 1 1 calc R B 1
H30B H 1.0093 0.6453 0.0518 0.088 Uiso 1 1 calc R B 1
C31 C 0.7231(3) 0.5761(6) 0.2238(3) 0.0931(14) Uani 1 1 d . . .
H31A H 0.6630 0.5340 0.2173 0.112 Uiso 1 1 calc R A .
H31B H 0.7352 0.5831 0.1658 0.112 Uiso 1 1 calc R . .
H31C H 0.7210 0.6598 0.2485 0.112 Uiso 1 1 calc R . .
C32 C 1.2283(4) 0.4867(4) 0.3744(4) 0.0927(17) Uani 1 1 d . . .
H32A H 1.2486 0.5548 0.4171 0.111 Uiso 1 1 calc R A .
H32B H 1.2824 0.4539 0.3573 0.111 Uiso 1 1 calc R . .
H32C H 1.2006 0.4197 0.4014 0.111 Uiso 1 1 calc R . .
C33 C 1.2015(3) 0.6385(5) 0.2443(3) 0.0843(13) Uani 1 1 d . . .
H33A H 1.1528 0.6837 0.2003 0.101 Uiso 1 1 calc R A .
H33B H 1.2437 0.5974 0.2148 0.101 Uiso 1 1 calc R . .
H33C H 1.2371 0.6975 0.2886 0.101 Uiso 1 1 calc R . .
C34 C 0.7758(4) 0.4612(5) 0.3728(4) 0.0996(16) Uani 1 1 d . . .
H34A H 0.7672 0.5367 0.4050 0.120 Uiso 1 1 calc R A .
H34B H 0.8260 0.4102 0.4105 0.120 Uiso 1 1 calc R . .
H34C H 0.7176 0.4129 0.3569 0.120 Uiso 1 1 calc R . .

loop_
_atom_site_aniso_label
_atom_site_aniso_U_11
_atom_site_aniso_U_22
_atom_site_aniso_U_33
_atom_site_aniso_U_23
_atom_site_aniso_U_13
_atom_site_aniso_U_12
Pd1 0.04105(17) 0.03624(17) 0.03807(16) 0.00531(7) 0.01097(11) -0.00064(8)
Cl8 0.0720(7) 0.0955(8) 0.0903(7) 0.0140(6) -0.0103(5) -0.0415(6)
N2 0.0437(14) 0.0414(14) 0.0392(12) 0.0082(10) 0.0089(10) 0.0078(11)
N4 0.0325(12) 0.0327(12) 0.0348(11) -0.0002(9) 0.0085(9) 0.0030(9)
C5 0.0453(18) 0.0376(16) 0.0330(14) -0.0001(11) 0.0115(13) 0.0025(13)
C6 0.0327(15) 0.0316(14) 0.0383(14) 0.0020(11) 0.0136(11) -0.0056(11)
C7 0.089(3) 0.0324(19) 0.082(3) -0.0133(17) 0.050(2) -0.0071(18)
C9 0.0375(15) 0.0310(14) 0.0447(14) 0.0001(11) 0.0187(12) -0.0036(12)
C10 0.049(2) 0.063(3) 0.091(3) -0.0111(19) 0.036(2) 0.0004(17)
C12 0.0450(18) 0.0462(18) 0.0428(15) -0.0036(13) 0.0092(13) -0.0039(14)
C13 0.076(3) 0.034(2) 0.096(3) 0.0068(18) 0.050(3) 0.0100(17)
C14 0.0383(16) 0.0332(15) 0.0545(16) 0.0046(12) 0.0224(13) 0.0041(12)
C15 0.096(3) 0.0404(19) 0.0559(19) -0.0128(14) 0.0320(19) -0.0038(19)
C16 0.067(2) 0.0413(18) 0.0549(19) -0.0060(14) 0.0308(17) -0.0107(16)
C17 0.0503(18) 0.0433(18) 0.0490(16) 0.0019(13) 0.0243(14) 0.0063(14)
C18 0.052(2) 0.044(2) 0.075(2) 0.0155(18) 0.0265(19) 0.0121(16)
C19 0.081(3) 0.047(2) 0.0631(19) -0.0012(16) 0.0400(19) 0.0136(19)
C20A 0.095(11) 0.024(6) 0.100(10) 0.023(6) 0.043(8) 0.019(6)
C21A 0.125(17) 0.044(8) 0.072(10) 0.028(8) 0.005(10) 0.013(9)
C20B 0.074(5) 0.040(4) 0.095(5) 0.032(3) 0.030(4) 0.009(3)
C21B 0.085(6) 0.063(5) 0.068(5) 0.019(4) 0.007(4) 0.018(4)
C22 0.067(2) 0.067(2) 0.0415(16) 0.0123(15) 0.0116(15) 0.0160(19)
C23 0.071(3) 0.055(2) 0.0542(19) -0.0118(16) 0.0158(18) -0.017(2)
C26 0.046(2) 0.067(2) 0.073(2) -0.017(2) 0.0183(18) -0.0117(18)
C30 0.095(3) 0.043(2) 0.078(3) 0.0136(17) 0.018(2) -0.020(2)
C31 0.050(3) 0.119(4) 0.111(4) 0.003(3) 0.022(2) 0.006(3)
C32 0.053(3) 0.115(4) 0.110(4) 0.024(3) 0.021(3) 0.009(2)
C33 0.056(2) 0.120(4) 0.083(3) -0.001(3) 0.027(2) -0.016(2)
C34 0.092(4) 0.094(3) 0.139(4) 0.025(3) 0.076(3) -0.002(3)

loop_
_atom_type_symbol
_atom_type_description
_atom_type_scat_dispersion_real
_atom_type_scat_dispersion_imag
_atom_type_scat_source
C C 0.0181 0.0091 'International Tables Vol C Tables 4.2.6.8 and 6.1.1.4'
H H 0.0000 0.0000 'International Tables Vol C Tables 4.2.6.8 and 6.1.1.4'
Cl Cl 0.3639 0.7018 'International Tables Vol C Tables 4.2.6.8 and 6.1.1.4'
N N 0.0311 0.0180 'International Tables Vol C Tables 4.2.6.8 and 6.1.1.4'
Pd Pd 0.1215 3.9337 'International Tables Vol C Tables 4.2.6.8 and 6.1.1.4'

loop_
_geom_angle_atom_site_label_1
_geom_angle_atom_site_label_2
_geom_angle_atom_site_label_3
_geom_angle
C6 Pd1 C30 103.19(13)
C6 Pd1 C20B 137.5(2)
C30 Pd1 C20B 38.3(2)
C6 Pd1 C20A 138.8(4)
C30 Pd1 C20A 37.6(3)
C20B Pd1 C20A 23.3(4)
C6 Pd1 C21B 170.3(3)
C30 Pd1 C21B 68.7(3)
C20B Pd1 C21B 37.4(4)
C20A Pd1 C21B 32.1(4)
C6 Pd1 C21A 165.2(7)
C30 Pd1 C21A 67.8(5)
C20B Pd1 C21A 30.6(5)
C20A Pd1 C21A 37.2(9)
C21B Pd1 C21A 16.8(7)
C6 Pd1 Cl8 92.94(8)
C30 Pd1 Cl8 163.64(12)
C20B Pd1 Cl8 127.27(18)
C20A Pd1 Cl8 126.1(3)
C21B Pd1 Cl8 95.0(3)
C21A Pd1 Cl8 96.9(5)
C14 N2 N4 106.1(2)
C14 N2 C22 124.9(3)
N4 N2 C22 121.0(2)
C6 N4 N2 113.2(2)
C6 N4 C5 128.3(2)
N2 N4 C5 117.9(2)
C17 C5 C12 123.9(3)
C17 C5 N4 118.2(3)
C12 C5 N4 117.9(3)
N4 C6 C9 104.0(2)
N4 C6 Pd1 126.00(19)
C9 C6 Pd1 129.83(19)
C16 C7 C13 121.7(4)
C16 C7 H1 118(3)
C13 C7 H1 120(3)
C14 C9 C16 119.2(3)
C14 C9 C6 108.4(2)
C16 C9 C6 132.4(3)
C31 C10 C34 111.2(4)
C31 C10 C17 111.5(4)
C34 C10 C17 110.8(4)
C31 C10 H2 104(2)
C34 C10 H2 107(2)
C17 C10 H2 112(2)
C5 C12 C23 116.3(3)
C5 C12 C26 123.8(3)
C23 C12 C26 119.8(3)
C18 C13 C7 121.7(3)
C18 C13 H13 123(2)
C7 C13 H13 115(2)
N2 C14 C9 108.2(2)
N2 C14 C18 129.8(3)
C9 C14 C18 122.0(3)
C19 C15 C23 120.5(3)
C19 C15 H15A 119.8
C23 C15 H15A 119.8
C7 C16 C9 118.2(3)
C7 C16 H4 125.4(18)
C9 C16 H4 116.4(18)
C19 C17 C5 116.4(3)
C19 C17 C10 120.3(3)
C5 C17 C10 123.3(3)
C13 C18 C14 117.2(4)
C13 C18 H5 124(3)
C14 C18 H5 118(3)
C15 C19 C17 122.0(3)
C15 C19 H19 119.0
C17 C19 H19 119.0
C30 C20A C21A 121(2)
C30 C20A Pd1 69.8(3)
C21A C20A Pd1 73.5(7)
C30 C20A H20A 107.0
C21A C20A H20A 107.0
Pd1 C20A H20A 176.1
C30 C20A H20B 107.0
C21A C20A H20B 107.0
Pd1 C20A H20B 76.6
H20A C20A H20B 106.7
C20A C21A Pd1 69.3(6)
C20A C21A H21A 116.7
Pd1 C21A H21A 116.7
C20A C21A H21B 116.7
Pd1 C21A H21B 116.7
H21A C21A H21B 113.7
C30 C20B C21B 122.2(10)
C30 C20B Pd1 70.2(2)
C21B C20B Pd1 74.0(4)
C30 C20B H20C 106.8
C21B C20B H20C 106.8
Pd1 C20B H20C 76.2
C30 C20B H20D 106.8
C21B C20B H20D 106.8
Pd1 C20B H20D 176.5
H20C C20B H20D 106.6
C20B C21B Pd1 68.6(3)
C20B C21B H21C 116.8
Pd1 C21B H21C 116.8
C20B C21B H21D 116.8
Pd1 C21B H21D 116.8
H21C C21B H21D 113.8
N2 C22 H22A 109.5
N2 C22 H22B 109.5
H22A C22 H22B 109.5
N2 C22 H22C 109.5
H22A C22 H22C 109.5
H22B C22 H22C 109.5
C15 C23 C12 120.9(3)
C15 C23 H15 115(2)
C12 C23 H15 124(2)
C12 C26 C32 112.0(4)
C12 C26 C33 112.3(3)
C32 C26 C33 109.3(3)
C12 C26 H7 109(3)
C32 C26 H7 111(3)
C33 C26 H7 102(3)
C20A C30 C20B 36.4(7)
C20A C30 Pd1 72.6(4)
C20B C30 Pd1 71.5(3)
C20A C30 H30A 116.3
C20B C30 H30A 150.9
Pd1 C30 H30A 116.3
C20A C30 H30B 116.3
C20B C30 H30B 83.8
Pd1 C30 H30B 116.3
H30A C30 H30B 113.3
C10 C31 H31A 109.5
C10 C31 H31B 109.5
H31A C31 H31B 109.5
C10 C31 H31C 109.5
H31A C31 H31C 109.5
H31B C31 H31C 109.5
C26 C32 H32A 109.5
C26 C32 H32B 109.5
H32A C32 H32B 109.5
C26 C32 H32C 109.5
H32A C32 H32C 109.5
H32B C32 H32C 109.5
C26 C33 H33A 109.5
C26 C33 H33B 109.5
H33A C33 H33B 109.5
C26 C33 H33C 109.5
H33A C33 H33C 109.5
H33B C33 H33C 109.5
C10 C34 H34A 109.5
C10 C34 H34B 109.5
H34A C34 H34B 109.5
C10 C34 H34C 109.5
H34A C34 H34C 109.5
H34B C34 H34C 109.5

loop_
_geom_bond_atom_site_label_1
_geom_bond_atom_site_label_2
_geom_bond_distance
Pd1 C6 2.035(3)
Pd1 C30 2.094(3)
Pd1 C20B 2.111(5)
Pd1 C20A 2.129(8)
Pd1 C21B 2.181(6)
Pd1 C21A 2.182(8)
Pd1 Cl8 2.3529(9)
N2 C14 1.356(4)
N2 N4 1.392(3)
N2 C22 1.463(4)
N4 C6 1.338(3)
N4 C5 1.452(3)
C5 C17 1.392(4)
C5 C12 1.383(4)
C6 C9 1.430(4)
C7 C16 1.362(5)
C7 C13 1.408(7)
C7 H1 0.88(4)
C9 C14 1.404(4)
C9 C16 1.405(4)
C10 C31 1.523(7)
C10 C34 1.528(7)
C10 C17 1.523(5)
C10 H2 0.97(4)
C12 C23 1.404(4)
C12 C26 1.526(5)
C13 C18 1.354(6)
C13 H13 0.89(4)
C14 C18 1.404(4)
C15 C19 1.344(5)
C15 C23 1.382(5)
C15 H15A 0.9300
C16 H4 1.03(3)
C17 C19 1.393(4)
C18 H5 0.86(5)
C19 H19 0.9300
C20A C30 1.361(9)
C20A C21A 1.38(3)
C20A H20A 0.9700
C20A H20B 0.9700
C21A H21A 0.9700
C21A H21B 0.9700
C20B C30 1.379(7)
C20B C21B 1.377(15)
C20B H20C 0.9700
C20B H20D 0.9700
C21B H21C 0.9700
C21B H21D 0.9700
C22 H22A 0.9600
C22 H22B 0.9600
C22 H22C 0.9600
C23 H15 0.98(4)
C26 C32 1.521(7)
C26 C33 1.547(6)
C26 H7 0.89(4)
C30 H30A 0.9700
C30 H30B 0.9700
C31 H31A 0.9600
C31 H31B 0.9600
C31 H31C 0.9600
C32 H32A 0.9600
C32 H32B 0.9600
C32 H32C 0.9600
C33 H33A 0.9600
C33 H33B 0.9600
C33 H33C 0.9600
C34 H34A 0.9600
C34 H34B 0.9600
C34 H34C 0.9600

loop_
_geom_torsion_atom_site_label_1
_geom_torsion_atom_site_label_2
_geom_torsion_atom_site_label_3
_geom_torsion_atom_site_label_4
_geom_torsion
C14 N2 N4 C6 -3.2(3)
C22 N2 N4 C6 -153.5(3)
C14 N2 N4 C5 -175.5(2)
C22 N2 N4 C5 34.3(4)
C6 N4 C5 C17 83.3(4)
N2 N4 C5 C17 -105.8(3)
C6 N4 C5 C12 -98.6(3)
N2 N4 C5 C12 72.3(3)
N2 N4 C6 C9 2.3(3)
C5 N4 C6 C9 173.6(3)
N2 N4 C6 Pd1 177.95(18)
C5 N4 C6 Pd1 -10.8(4)
C30 Pd1 C6 N4 51.9(3)
C20B Pd1 C6 N4 72.3(5)
C20A Pd1 C6 N4 37.1(10)
C21B Pd1 C6 N4 18.9(18)
C21A Pd1 C6 N4 103(2)
Cl8 Pd1 C6 N4 -125.4(2)
C30 Pd1 C6 C9 -133.7(3)
C20B Pd1 C6 C9 -113.3(5)
C20A Pd1 C6 C9 -148.4(10)
C21B Pd1 C6 C9 -166.7(18)
C21A Pd1 C6 C9 -83(2)
Cl8 Pd1 C6 C9 49.1(2)
N4 C6 C9 C14 -0.6(3)
Pd1 C6 C9 C14 -175.96(19)
N4 C6 C9 C16 177.8(3)
Pd1 C6 C9 C16 2.4(5)
C17 C5 C12 C23 0.8(4)
N4 C5 C12 C23 -177.2(3)
C17 C5 C12 C26 -178.1(3)
N4 C5 C12 C26 3.9(5)
C16 C7 C13 C18 -0.3(7)
N4 N2 C14 C9 2.7(3)
C22 N2 C14 C9 151.5(3)
N4 N2 C14 C18 -177.1(3)
C22 N2 C14 C18 -28.3(5)
C16 C9 C14 N2 180.0(3)
C6 C9 C14 N2 -1.4(3)
C16 C9 C14 C18 -0.2(4)
C6 C9 C14 C18 178.4(3)
C13 C7 C16 C9 0.2(6)
C14 C9 C16 C7 0.1(5)
C6 C9 C16 C7 -178.2(3)
C12 C5 C17 C19 0.3(4)
N4 C5 C17 C19 178.3(3)
C12 C5 C17 C10 -179.4(3)
N4 C5 C17 C10 -1.4(5)
C31 C10 C17 C19 59.1(5)
C34 C10 C17 C19 -65.3(4)
C31 C10 C17 C5 -121.2(4)
C34 C10 C17 C5 114.4(4)
C7 C13 C18 C14 0.1(6)
N2 C14 C18 C13 179.9(3)
C9 C14 C18 C13 0.1(5)
C23 C15 C19 C17 1.5(5)
C5 C17 C19 C15 -1.5(5)
C10 C17 C19 C15 178.2(4)
C6 Pd1 C20A C30 23.9(16)
C20B Pd1 C20A C30 -76.3(8)
C21B Pd1 C20A C30 -162(2)
C21A Pd1 C20A C30 -133(2)
Cl8 Pd1 C20A C30 -177.9(4)
C6 Pd1 C20A C21A 157.3(11)
C30 Pd1 C20A C21A 133(2)
C20B Pd1 C20A C21A 57(2)
C21B Pd1 C20A C21A -28.4(11)
Cl8 Pd1 C20A C21A -44(2)
C30 C20A C21A Pd1 53.0(14)
C6 Pd1 C21A C20A -83(3)
C30 Pd1 C21A C20A -28.6(12)
C20B Pd1 C21A C20A -40.8(7)
C21B Pd1 C21A C20A 61(2)
Cl8 Pd1 C21A C20A 145.2(14)
C6 Pd1 C20B C30 -33.3(8)
C20A Pd1 C20B C30 73.1(7)
C21B Pd1 C20B C30 133.8(11)
C21A Pd1 C20B C30 162(2)
Cl8 Pd1 C20B C30 169.1(3)
C6 Pd1 C20B C21B -167.1(5)
C30 Pd1 C20B C21B -133.8(11)
C20A Pd1 C20B C21B -60.7(13)
C21A Pd1 C20B C21B 27.8(15)
Cl8 Pd1 C20B C21B 35.3(9)
C30 C20B C21B Pd1 -53.4(7)
C6 Pd1 C21B C20B 63(2)
C30 Pd1 C21B C20B 28.7(6)
C20A Pd1 C21B C20B 40.5(10)
C21A Pd1 C21B C20B -55(2)
Cl8 Pd1 C21B C20B -152.5(7)
C19 C15 C23 C12 -0.3(5)
C5 C12 C23 C15 -0.8(5)
C26 C12 C23 C15 178.1(3)
C5 C12 C26 C32 -105.9(4)
C23 C12 C26 C32 75.2(4)
C5 C12 C26 C33 130.6(3)
C23 C12 C26 C33 -48.3(5)
C21A C20A C30 C20B 27.7(14)
Pd1 C20A C30 C20B 82.3(6)
C21A C20A C30 Pd1 -54.6(14)
C21B C20B C30 C20A -30.4(8)
Pd1 C20B C30 C20A -85.5(7)
C21B C20B C30 Pd1 55.1(7)
C6 Pd1 C30 C20A -164.1(11)
C20B Pd1 C30 C20A 38.3(7)
C21B Pd1 C30 C20A 10.3(13)
C21A Pd1 C30 C20A 28.3(17)
Cl8 Pd1 C30 C20A 6.0(13)
C6 Pd1 C30 C20B 157.6(6)
C20A Pd1 C30 C20B -38.3(7)
C21B Pd1 C30 C20B -28.0(8)
C21A Pd1 C30 C20B -10.0(12)
Cl8 Pd1 C30 C20B -32.3(8)
